data_7240657
loop_
_publ_author_name
'Yang, Xiaoming'
'Wang, Yanna'
'Zhang, Weijing'
'Yin, Yanli'
'Li, Zhimin'
'Zhang, Tonglai'

_publ_section_title
;
 New nitrogen-rich heterocycle compound to build 3D energetic metal
 complexes
;
_journal_name_full CrystEngComm
_journal_paper_doi 10.1039/D0CE00791A
_journal_year 2020
_chemical_absolute_configuration unk
_chemical_formula_moiety 'C4 H4 K N7 O'
_chemical_formula_sum 'C4 H4 K N7 O'
_chemical_formula_weight 205.24
_space_group_crystal_system monoclinic
_space_group_IT_number 4
_space_group_name_Hall 'P 2yb'
_space_group_name_H-M_alt 'P 1 21 1'
_atom_sites_solution_hydrogens mixed
_atom_sites_solution_primary direct
_audit_creation_date 2019-07-10
_audit_creation_method
;
Olex2 1.2
(compiled 2018.05.29 svn.r3508 for OlexSys, GUI svn.r5506)
;
_audit_update_record
;
2020-03-31 deposited with the CCDC.	2020-06-04 downloaded from the CCDC.
;
_cell_angle_alpha 90
_cell_angle_beta 95.44(3)
_cell_angle_gamma 90
_cell_formula_units_Z 2
_cell_length_a 3.9924(8)
_cell_length_b 12.192(2)
_cell_length_c 7.7023(15)
_cell_measurement_reflns_used 1407
_cell_measurement_temperature 163(2)
_cell_measurement_theta_max 27.4778
_cell_measurement_theta_min 1.6703
_cell_volume 373.22(12)
_computing_molecular_graphics 'Olex2 (Dolomanov et al., 2009)'
_computing_publication_material 'Olex2 (Dolomanov et al., 2009)'
_computing_structure_refinement 'XL (Sheldrick, 2008)'
_computing_structure_solution 'ShelXS (Sheldrick, 2008)'
_diffrn_ambient_temperature 163.15
_diffrn_measured_fraction_theta_full 0.989
_diffrn_measured_fraction_theta_max 0.988
_diffrn_measurement_device_type 'multiwire proportional'
_diffrn_measurement_method 'phi and omega scans'
_diffrn_radiation_monochromator graphite
_diffrn_radiation_type MoK\a
_diffrn_radiation_wavelength 0.71073
_diffrn_reflns_av_R_equivalents 0.0292
_diffrn_reflns_av_unetI/netI 0.0334
_diffrn_reflns_Laue_measured_fraction_full 0.989
_diffrn_reflns_Laue_measured_fraction_max 0.988
_diffrn_reflns_limit_h_max 5
_diffrn_reflns_limit_h_min -5
_diffrn_reflns_limit_k_max 15
_diffrn_reflns_limit_k_min -15
_diffrn_reflns_limit_l_max 9
_diffrn_reflns_limit_l_min -9
_diffrn_reflns_number 2449
_diffrn_reflns_point_group_measured_fraction_full 0.962
_diffrn_reflns_point_group_measured_fraction_max 0.947
_diffrn_reflns_theta_full 25.242
_diffrn_reflns_theta_max 27.476
_diffrn_reflns_theta_min 2.656
_exptl_absorpt_coefficient_mu 0.680
_exptl_absorpt_correction_T_max 1.0000
_exptl_absorpt_correction_T_min 0.8703
_exptl_absorpt_correction_type multi-scan
_exptl_absorpt_process_details 'CrystalClear (Rigaku Inc., 2008)'
_exptl_crystal_colour colorless
_exptl_crystal_density_diffrn 1.826
_exptl_crystal_description block
_exptl_crystal_F_000 208
_exptl_crystal_size_max 0.15
_exptl_crystal_size_mid 0.14
_exptl_crystal_size_min 0.1
_refine_diff_density_max 0.217
_refine_diff_density_min -0.276
_refine_diff_density_rms 0.057
_refine_ls_abs_structure_details
;
 Flack x determined using 721 quotients [(I+)-(I-)]/[(I+)+(I-)]
 (Parsons, Flack and Wagner, Acta Cryst. B69 (2013) 249-259).
;
_refine_ls_abs_structure_Flack 0.09(3)
_refine_ls_extinction_method none
_refine_ls_goodness_of_fit_ref 1.042
_refine_ls_hydrogen_treatment constr
_refine_ls_matrix_type full
_refine_ls_number_parameters 118
_refine_ls_number_reflns 1614
_refine_ls_number_restraints 1
_refine_ls_restrained_S_all 1.041
_refine_ls_R_factor_all 0.0281
_refine_ls_R_factor_gt 0.0279
_refine_ls_shift/su_max 0.000
_refine_ls_shift/su_mean 0.000
_refine_ls_structure_factor_coef Fsqd
_refine_ls_weighting_details 'w=1/[\s^2^(Fo^2^)+(0.0477P)^2^+0.0792P] where P=(Fo^2^+2Fc^2^)/3'
_refine_ls_weighting_scheme calc
_refine_ls_wR_factor_gt 0.0736
_refine_ls_wR_factor_ref 0.0738
_reflns_Friedel_coverage 0.832
_reflns_Friedel_fraction_full 0.933
_reflns_Friedel_fraction_max 0.903
_reflns_number_gt 1600
_reflns_number_total 1614
_reflns_threshold_expression 'I > 2\s(I)'
_cod_data_source_file d0ce00791a2.cif
_cod_data_source_block bwn19354
_cod_original_cell_volume 373.22(13)
_cod_database_code 7240657
_shelx_shelxl_version_number 2018/3
_shelx_space_group_comment
;
The symmetry employed for this shelxl refinement is uniquely defined
by the following loop, which should always be used as a source of
symmetry information in preference to the above space-group names.
They are only intended as comments.
;
_shelx_estimated_absorpt_t_max 0.935
_shelx_estimated_absorpt_t_min 0.905
_olex2_refinement_description
;
1. Fixed Uiso
 At 1.2 times of:
  All C(H) groups, All C(H,H) groups, All O(H) groups
2.a Riding coordinates:
 O1(H1)
2.b Secondary CH2 refined with riding coordinates:
 C4(H4A,H4B)
2.c Aromatic/amide H refined with riding coordinates:
 C3(H3)
;
_olex2_submission_special_instructions 'No special instructions were received'

loop_
_space_group_symop_operation_xyz
'x, y, z'
'-x, y+1/2, -z'

loop_
_atom_site_label
_atom_site_type_symbol
_atom_site_fract_x
_atom_site_fract_y
_atom_site_fract_z
_atom_site_U_iso_or_equiv
_atom_site_adp_type
_atom_site_occupancy
_atom_site_site_symmetry_order
_atom_site_calc_flag
_atom_site_refinement_flags_posn
_atom_site_refinement_flags_adp
_atom_site_refinement_flags_occupancy
_atom_site_disorder_assembly
_atom_site_disorder_group
K1 K 0.39578(13) 0.90224(3) 0.66111(6) 0.01866(16) Uani 1 1 d . . . . .
O1 O 0.3641(5) 0.90581(17) 1.0147(2) 0.0188(4) Uani 1 1 d . . . . .
H1 H 0.312919 0.954643 1.084398 0.023 Uiso 1 1 d R . . . .
N3 N -0.0705(6) 0.72523(19) 0.6630(3) 0.0168(5) Uani 1 1 d . . . . .
C3 C 0.6580(7) 1.1475(2) 0.8550(4) 0.0170(5) Uani 1 1 d . . . . .
H3 H 0.598670 1.118012 0.962066 0.020 Uiso 1 1 calc R . . . .
N2 N 0.7946(7) 0.5641(2) 0.7540(3) 0.0215(5) Uani 1 1 d . . . . .
C1 C -0.0010(6) 0.6478(2) 0.5484(3) 0.0134(5) Uani 1 1 d . . . . .
N1 N 0.8012(6) 0.6695(2) 0.7923(3) 0.0196(5) Uani 1 1 d . . . . .
N6 N 0.8201(6) 1.09250(18) 0.7396(3) 0.0168(5) Uani 1 1 d . . . . .
N4 N 0.2879(6) 0.76594(18) 0.3575(3) 0.0146(4) Uani 1 1 d . . . . .
N5 N 0.0808(7) 1.04704(19) 0.4003(3) 0.0203(5) Uani 1 1 d . . . . .
C2 C 0.8457(6) 1.1691(2) 0.6116(3) 0.0137(5) Uani 1 1 d . . . . .
N7 N 0.5894(5) 1.24994(19) 0.7999(3) 0.0143(4) Uani 1 1 d . . . . .
C4 C 0.5867(7) 0.8379(2) 1.1158(3) 0.0173(5) Uani 1 1 d . . . . .
H4A H 0.716042 0.882472 1.206321 0.021 Uiso 1 1 calc R . . . .
H4B H 0.748188 0.805100 1.040783 0.021 Uiso 1 1 calc R . . . .

loop_
_atom_site_aniso_label
_atom_site_aniso_U_11
_atom_site_aniso_U_22
_atom_site_aniso_U_33
_atom_site_aniso_U_23
_atom_site_aniso_U_13
_atom_site_aniso_U_12
K1 0.0251(3) 0.0143(3) 0.0164(3) -0.0010(2) 0.00086(19) -0.0035(2)
O1 0.0276(9) 0.0160(8) 0.0137(8) 0.0012(8) 0.0057(6) 0.0036(8)
N3 0.0222(12) 0.0149(11) 0.0140(12) -0.0003(8) 0.0053(9) -0.0019(8)
C3 0.0218(12) 0.0130(11) 0.0164(12) 0.0014(9) 0.0032(10) -0.0033(10)
N2 0.0291(13) 0.0169(11) 0.0189(12) 0.0017(9) 0.0041(10) -0.0050(10)
C1 0.0167(11) 0.0106(11) 0.0128(12) -0.0008(10) 0.0000(11) -0.0011(10)
N1 0.0248(12) 0.0200(12) 0.0146(11) 0.0017(9) 0.0051(9) -0.0040(9)
N6 0.0206(12) 0.0143(11) 0.0154(11) 0.0002(9) 0.0016(8) -0.0013(9)
N4 0.0174(11) 0.0157(10) 0.0111(10) -0.0004(8) 0.0031(8) 0.0005(8)
N5 0.0277(13) 0.0159(11) 0.0176(11) -0.0011(9) 0.0030(9) 0.0034(9)
C2 0.0140(11) 0.0114(11) 0.0154(12) 0.0000(9) -0.0007(9) -0.0024(9)
N7 0.0171(11) 0.0138(10) 0.0126(9) 0.0001(8) 0.0043(8) -0.0012(8)
C4 0.0174(12) 0.0175(12) 0.0176(12) 0.0017(10) 0.0055(9) 0.0000(9)

loop_
_atom_type_symbol
_atom_type_description
_atom_type_scat_dispersion_real
_atom_type_scat_dispersion_imag
_atom_type_scat_source
C C 0.0033 0.0016 'International Tables Vol C Tables 4.2.6.8 and 6.1.1.4'
H H 0.0000 0.0000 'International Tables Vol C Tables 4.2.6.8 and 6.1.1.4'
K K 0.2009 0.2494 'International Tables Vol C Tables 4.2.6.8 and 6.1.1.4'
N N 0.0061 0.0033 'International Tables Vol C Tables 4.2.6.8 and 6.1.1.4'
O O 0.0106 0.0060 'International Tables Vol C Tables 4.2.6.8 and 6.1.1.4'

loop_
_geom_angle_atom_site_label_1
_geom_angle_atom_site_label_2
_geom_angle_atom_site_label_3
_geom_angle
_geom_angle_site_symmetry_1
_geom_angle_site_symmetry_3
_geom_angle_publ_flag
K1 K1 K1 180.00(3) 1_455 1_655 ?
O1 K1 K1 81.93(5) . 1_455 ?
O1 K1 K1 98.07(5) . 1_655 ?
O1 K1 N3 85.14(7) . . ?
O1 K1 N3 96.04(7) . 1_655 ?
O1 K1 N1 77.38(6) . . ?
O1 K1 N6 82.01(7) . . ?
O1 K1 N6 73.33(6) . 1_455 ?
O1 K1 N4 143.37(7) . . ?
O1 K1 N5 128.84(7) . . ?
N3 K1 K1 130.80(5) . 1_655 ?
N3 K1 K1 45.38(5) 1_655 1_655 ?
N3 K1 K1 134.62(5) 1_655 1_455 ?
N3 K1 K1 49.20(5) . 1_455 ?
N3 K1 N3 85.42(7) . 1_655 ?
N3 K1 N1 69.92(7) . . ?
N3 K1 N1 23.50(6) 1_655 . ?
N3 K1 N6 93.65(7) . 1_455 ?
N3 K1 N6 169.37(6) 1_655 1_455 ?
N3 K1 N6 166.53(7) . . ?
N3 K1 N4 61.17(6) . . ?
N3 K1 N5 103.06(8) . . ?
N1 K1 K1 116.83(4) . 1_455 ?
N1 K1 K1 63.17(4) . 1_655 ?
N6 K1 K1 45.49(4) 1_455 1_455 ?
N6 K1 K1 55.67(5) . 1_655 ?
N6 K1 K1 134.51(4) 1_455 1_655 ?
N6 K1 K1 124.33(5) . 1_455 ?
N6 K1 N3 99.89(7) . 1_655 ?
N6 K1 N1 147.51(6) 1_455 . ?
N6 K1 N1 110.84(7) . . ?
N6 K1 N6 78.84(6) . 1_455 ?
N4 K1 K1 94.18(5) . 1_655 ?
N4 K1 K1 85.82(5) . 1_455 ?
N4 K1 N3 69.06(7) . 1_655 ?
N4 K1 N1 77.73(6) . . ?
N4 K1 N6 119.63(6) . 1_455 ?
N4 K1 N6 132.28(7) . . ?
N4 K1 N5 76.35(7) . . ?
N5 K1 K1 68.20(6) . 1_455 ?
N5 K1 K1 111.80(6) . 1_655 ?
N5 K1 N3 134.56(7) . 1_655 ?
N5 K1 N1 153.13(7) . . ?
N5 K1 N6 82.11(7) . . ?
N5 K1 N6 55.96(7) . 1_455 ?
K1 O1 H1 133.2 . . ?
C4 O1 K1 117.27(15) . . ?
C4 O1 H1 104.1 . . ?
K1 N3 K1 85.42(7) . 1_455 ?
C1 N3 K1 110.74(16) . . ?
C1 N3 K1 133.47(17) . 1_455 ?
C1 N3 N1 104.4(2) . 1_455 ?
N1 N3 K1 92.66(16) 1_455 1_455 ?
N1 N3 K1 132.86(18) 1_455 . ?
N6 C3 H3 124.6 . . ?
N6 C3 N7 110.9(2) . . ?
N7 C3 H3 124.6 . . ?
N1 N2 N5 110.3(2) . 2_646 ?
N3 C1 C2 124.3(2) . 2_646 ?
N5 C1 N3 112.5(2) 2_546 . ?
N5 C1 C2 123.2(2) 2_546 2_646 ?
N3 N1 K1 63.84(14) 1_655 . ?
N2 N1 K1 138.9(2) . . ?
N2 N1 N3 109.1(2) . 1_655 ?
K1 N6 K1 78.84(6) . 1_655 ?
C3 N6 K1 148.56(18) . 1_655 ?
C3 N6 K1 103.33(17) . . ?
C3 N6 C2 102.2(2) . . ?
C2 N6 K1 118.50(16) . . ?
C2 N6 K1 104.02(16) . 1_655 ?
C2 N4 K1 113.69(16) 2_646 . ?
C2 N4 N7 102.5(2) 2_646 2_646 ?
N7 N4 K1 140.25(16) 2_646 . ?
N2 N5 K1 122.54(18) 2_656 . ?
C1 N5 K1 117.28(17) 2_556 . ?
C1 N5 N2 103.7(2) 2_556 2_656 ?
N6 C2 C1 123.7(2) . 2_656 ?
N4 C2 C1 121.5(2) 2_656 2_656 ?
N4 C2 N6 114.8(2) 2_656 . ?
C3 N7 N4 109.6(2) . 2_656 ?
C3 N7 C4 129.3(2) . 2_657 ?
N4 N7 C4 121.1(2) 2_656 2_657 ?
O1 C4 N7 112.0(2) . 2_647 ?
O1 C4 H4A 109.2 . . ?
O1 C4 H4B 109.2 . . ?
N7 C4 H4A 109.2 2_647 . ?
N7 C4 H4B 109.2 2_647 . ?
H4A C4 H4B 107.9 . . ?

loop_
_geom_bond_atom_site_label_1
_geom_bond_atom_site_label_2
_geom_bond_distance
_geom_bond_site_symmetry_2
_geom_bond_publ_flag
K1 K1 3.9924(8) 1_655 ?
K1 K1 3.9924(8) 1_455 ?
K1 O1 2.7385(18) . ?
K1 N3 3.032(2) 1_655 ?
K1 N3 2.851(2) . ?
K1 N1 3.374(3) . ?
K1 N6 3.360(3) 1_455 ?
K1 N6 2.902(2) . ?
K1 N4 2.868(2) . ?
K1 N5 2.873(3) . ?
O1 H1 0.8399 . ?
O1 C4 1.397(3) . ?
N3 C1 1.340(3) . ?
N3 N1 1.347(3) 1_455 ?
C3 H3 0.9500 . ?
C3 N6 1.329(4) . ?
C3 N7 1.340(4) . ?
N2 N1 1.318(4) . ?
N2 N5 1.348(4) 2_646 ?
C1 N5 1.338(3) 2_546 ?
C1 C2 1.455(3) 2_646 ?
N6 C2 1.369(3) . ?
N4 C2 1.326(3) 2_646 ?
N4 N7 1.364(3) 2_646 ?
N7 C4 1.467(3) 2_657 ?
C4 H4A 0.9900 . ?
C4 H4B 0.9900 . ?

loop_
_geom_torsion_atom_site_label_1
_geom_torsion_atom_site_label_2
_geom_torsion_atom_site_label_3
_geom_torsion_atom_site_label_4
_geom_torsion
_geom_torsion_site_symmetry_1
_geom_torsion_site_symmetry_2
_geom_torsion_site_symmetry_3
_geom_torsion_site_symmetry_4
_geom_torsion_publ_flag
K1 O1 C4 N7 -113.34(19) . . . 2_647 ?
K1 N3 C1 N5 -107.8(2) 1_455 . . 2_546 ?
K1 N3 C1 N5 148.26(19) . . . 2_546 ?
K1 N3 C1 C2 -29.8(3) . . . 2_646 ?
K1 N3 C1 C2 74.2(3) 1_455 . . 2_646 ?
K1 N6 C2 C1 18.7(3) 1_655 . . 2_656 ?
K1 N6 C2 C1 -66.0(3) . . . 2_656 ?
K1 N6 C2 N4 -162.24(17) 1_655 . . 2_656 ?
K1 N6 C2 N4 113.0(2) . . . 2_656 ?
C3 N6 C2 C1 -178.7(3) . . . 2_656 ?
C3 N6 C2 N4 0.3(3) . . . 2_656 ?
N1 N3 C1 N5 0.2(3) 1_455 . . 2_546 ?
N1 N3 C1 C2 -177.8(3) 1_455 . . 2_646 ?
N6 C3 N7 N4 -0.7(3) . . . 2_656 ?
N6 C3 N7 C4 179.4(2) . . . 2_657 ?
N5 N2 N1 K1 72.1(3) 2_646 . . . ?
N5 N2 N1 N3 0.3(4) 2_646 . . 1_655 ?
N7 C3 N6 K1 146.3(2) . . . 1_655 ?
N7 C3 N6 K1 -123.3(2) . . . . ?
N7 C3 N6 C2 0.2(3) . . . . ?
